data_7133263
loop_
_publ_author_name
'Jiang, Zhiyan'
'Kuninobu, Yoichiro'

_publ_section_title
;
 Synthesis of a novel twisted &#x3c0;-conjugated macrocycle <i>via</i>
 double Friedel-Crafts reaction and its physical properties.
;
_journal_issue 59
_journal_name_full 'Chemical communications (Cambridge, England)'
_journal_page_first 7642
_journal_page_last 7645
_journal_paper_doi 10.1039/d4cc00890a
_journal_volume 60
_journal_year 2024
_chemical_formula_moiety 'C50 H48 N4, 2[C7H8]'
_chemical_formula_sum 'C64 H64 N4'
_chemical_formula_weight 889.19
_space_group_crystal_system monoclinic
_space_group_IT_number 14
_space_group_name_Hall '-P 2yn'
_space_group_name_H-M_alt 'P 1 21/n 1'
_atom_sites_solution_hydrogens geom
_atom_sites_solution_primary iterative
_audit_creation_date 2024-06-18
_audit_creation_method
;
Olex2 1.5
(compiled 2024.02.16 svn.r378c4104 for OlexSys, GUI svn.r6928)
;
_audit_update_record
;
2024-06-18 deposited with the CCDC.	2024-06-28 downloaded from the CCDC.
;
_cell_angle_alpha 90
_cell_angle_beta 92.162(3)
_cell_angle_gamma 90
_cell_formula_units_Z 4
_cell_length_a 12.6774(4)
_cell_length_b 23.2733(8)
_cell_length_c 17.2556(5)
_cell_measurement_reflns_used 18511
_cell_measurement_temperature 100.00(10)
_cell_measurement_theta_max 75.1440
_cell_measurement_theta_min 3.1590
_cell_volume 5087.6(3)
_computing_cell_refinement 'CrysAlisPro 1.171.42.72a (Rigaku OD, 2022)'
_computing_data_collection 'CrysAlisPro 1.171.42.72a (Rigaku OD, 2022)'
_computing_data_reduction 'CrysAlisPro 1.171.42.72a (Rigaku OD, 2022)'
_computing_molecular_graphics 'Olex2 1.5 (Dolomanov et al., 2009)'
_computing_publication_material 'Olex2 1.5 (Dolomanov et al., 2009)'
_computing_structure_refinement 'SHELXL 2019/3 (Sheldrick, 2015)'
_computing_structure_solution 'olex2.solve 1.5 (Bourhis et al., 2015)'
_diffrn_ambient_environment N~2~
_diffrn_ambient_temperature 100.00(10)
_diffrn_detector 'Hybrid Pixel Array Detector'
_diffrn_detector_area_resol_mean 10.0000
_diffrn_detector_type HyPix
_diffrn_measured_fraction_theta_full 0.995
_diffrn_measured_fraction_theta_max 0.960
_diffrn_measurement_details
;
List of Runs (angles in degrees, time in seconds):

  # Type    Start    End  Width  t~exp~   \w     \q     \k     \f   Frames
#--------------------------------------------------------------------------
  1  \w     44.00  84.00   0.50    0.06    --   44.63-118.00  71.00   80
  2  \w     43.00  68.00   0.50    0.20    --  107.43-118.00  71.00   50
  3  \w     66.00  92.00   0.50    0.20    --  107.43 -94.00  60.00   52
  4  \w     35.00  93.00   0.50    0.20    --  107.43 -94.00  90.00  116
  5  \w     34.00  63.00   0.50    0.20    --  107.43 -94.00 120.00   58
  6  \w     67.00  93.00   0.50    0.20    --  107.43 -94.00 120.00   52
  7  \w     34.00  93.00   0.50    0.20    --  107.43 -94.00 150.00  118
  8  \w    110.00 136.00   0.50    0.20    --  107.43  15.00 120.00   52
  9  \w     42.00  71.00   0.50    0.20    --  107.43 -77.00 -90.00   58
 10  \w    101.00 172.00   0.50    0.20    --  107.43 118.00 157.00  142
 11  \w    -16.00  10.00   0.50    0.06    --  -44.63  38.00  60.00   52
 12  \w    -11.00  28.00   0.50    0.06    --  -44.63  38.00  30.00   78
 13  \w    -17.00  30.00   0.50    0.06    --  -44.63  38.00 -30.00   94
 14  \w     -9.00  31.00   0.50    0.06    --  -44.63  38.00 -90.00   80
 15  \w    -42.00  29.00   0.50    0.06    --  -44.63  57.00-120.00  142
 16  \w    -13.00  24.00   0.50    0.06    --  -44.63  38.00 -60.00   74
 17  \w    -71.00 -31.00   0.50    0.20    -- -104.00  77.00-180.00   80
 18  \w    -43.00 -17.00   0.50    0.06    --  -44.63 118.00 157.00   52
 19  \w    -83.00 -53.00   0.50    0.06    --  -44.63 118.00 157.00   60
 20  \w    -98.00 -61.00   0.50    0.20    -- -104.00 118.00 157.00   74
 21  \w    -66.00 -30.00   0.50    0.20    -- -104.00  77.00  90.00   72
 22  \w   -134.00 -95.00   0.50    0.20    -- -104.00 -15.00 120.00   78
 23  \w   -128.00-102.00   0.50    0.20    -- -104.00 -15.00  30.00   52
 24  \w   -166.00-140.00   0.50    0.20    -- -104.00 -61.00 -90.00   52
 25  \w   -126.00-101.00   0.50    0.20    -- -104.00 -61.00 -90.00   50
 26  \w   -125.00 -99.00   0.50    0.20    -- -104.00 -30.00-120.00   52
 27  \w   -134.00 -96.00   0.50    0.20    -- -104.00 -15.00-150.00   76
 28  \w   -163.00-128.00   0.50    0.20    -- -104.00 -30.00-120.00   70
 29  \w   -132.00-100.00   0.50    0.20    -- -104.00 -15.00 -90.00   64
 30  \w   -134.00 -95.00   0.50    0.20    -- -104.00 -15.00  60.00   78
 31  \w   -146.00-100.00   0.50    0.20    -- -104.00-118.00  71.00   92
;
_diffrn_measurement_device 'four-circle diffractometer'
_diffrn_measurement_device_type 'XtaLAB Synergy R, DW system, HyPix'
_diffrn_measurement_method '\w scans'
_diffrn_orient_matrix_type 'CrysAlisPro convention (1999,Acta A55,543-557)'
_diffrn_orient_matrix_UB_11 0.0094229000
_diffrn_orient_matrix_UB_12 0.0269590000
_diffrn_orient_matrix_UB_13 0.0816367000
_diffrn_orient_matrix_UB_21 0.0226887000
_diffrn_orient_matrix_UB_22 -0.0597349000
_diffrn_orient_matrix_UB_23 0.0353099000
_diffrn_orient_matrix_UB_31 0.1188964000
_diffrn_orient_matrix_UB_32 0.0093022000
_diffrn_orient_matrix_UB_33 -0.0098410000
_diffrn_radiation_monochromator mirror
_diffrn_radiation_probe x-ray
_diffrn_radiation_type 'Cu K\a'
_diffrn_radiation_wavelength 1.54184
_diffrn_reflns_av_R_equivalents 0.0322
_diffrn_reflns_av_unetI/netI 0.0313
_diffrn_reflns_Laue_measured_fraction_full 0.995
_diffrn_reflns_Laue_measured_fraction_max 0.960
_diffrn_reflns_limit_h_max 15
_diffrn_reflns_limit_h_min -9
_diffrn_reflns_limit_k_max 28
_diffrn_reflns_limit_k_min -28
_diffrn_reflns_limit_l_max 21
_diffrn_reflns_limit_l_min -21
_diffrn_reflns_number 36578
_diffrn_reflns_point_group_measured_fraction_full 0.995
_diffrn_reflns_point_group_measured_fraction_max 0.960
_diffrn_reflns_theta_full 67.684
_diffrn_reflns_theta_max 75.566
_diffrn_reflns_theta_min 3.190
_diffrn_source 'Rotating-anode X-ray tube'
_diffrn_source_type 'Rigaku (Cu) X-ray Source'
_exptl_absorpt_coefficient_mu 0.510
_exptl_absorpt_correction_T_max 1.000
_exptl_absorpt_correction_T_min 0.518
_exptl_absorpt_correction_type gaussian
_exptl_absorpt_process_details
;
CrysAlisPro 1.171.42.72a (Rigaku Oxford Diffraction, 2022)
Numerical absorption correction based on gaussian integration over
a multifaceted crystal model
Empirical absorption correction using spherical harmonics,
implemented in SCALE3 ABSPACK scaling algorithm.
;
_exptl_crystal_colour colourless
_exptl_crystal_colour_primary colourless
_exptl_crystal_density_diffrn 1.161
_exptl_crystal_description prism
_exptl_crystal_F_000 1904
_exptl_crystal_recrystallization_method 'Re-crystallisation from solvent: toluene/hexane'
_exptl_crystal_size_max 0.248
_exptl_crystal_size_mid 0.168
_exptl_crystal_size_min 0.148
_refine_diff_density_max 0.327
_refine_diff_density_min -0.292
_refine_diff_density_rms 0.062
_refine_ls_extinction_method none
_refine_ls_goodness_of_fit_ref 1.070
_refine_ls_hydrogen_treatment constr
_refine_ls_matrix_type full
_refine_ls_number_parameters 495
_refine_ls_number_reflns 10141
_refine_ls_number_restraints 0
_refine_ls_restrained_S_all 1.070
_refine_ls_R_factor_all 0.0667
_refine_ls_R_factor_gt 0.0609
_refine_ls_shift/su_max 0.000
_refine_ls_shift/su_mean 0.000
_refine_ls_structure_factor_coef Fsqd
_refine_ls_weighting_details 'w=1/[\s^2^(Fo^2^)+(0.1046P)^2^+2.5469P] where P=(Fo^2^+2Fc^2^)/3'
_refine_ls_weighting_scheme calc
_refine_ls_wR_factor_gt 0.1909
_refine_ls_wR_factor_ref 0.1965
_reflns_Friedel_coverage 0.000
_reflns_number_gt 8729
_reflns_number_total 10141
_reflns_threshold_expression 'I > 2\s(I)'
_cod_data_source_file d4cc00890a2.cif
_cod_data_source_block molecule_3
_cod_depositor_comments 'Adding full bibliography for 7133263.cif.'
_cod_database_code 7133263
_shelx_shelxl_version_number 2019/3
_chemical_oxdiff_formula 'C11 H10 N O'
_shelx_space_group_comment
;
The symmetry employed for this shelxl refinement is uniquely defined
by the following loop, which should always be used as a source of
symmetry information in preference to the above space-group names.
They are only intended as comments.
;
_shelx_estimated_absorpt_t_max 0.928
_shelx_estimated_absorpt_t_min 0.884
_olex2_refinement_description
;
1. Fixed Uiso
 At 1.2 times of:
  All C(H) groups
 At 1.5 times of:
  All C(H,H,H) groups
2.a Ternary CH refined with riding coordinates:
 C16(H16), C1(H1)
2.b Aromatic/amide H refined with riding coordinates:
 C6(H6), C29(H29), C26(H26), C21(H21), C3(H3), C4(H4), C28(H28), C18(H18),
 C19(H19), C11(H11), C36(H36), C14(H14), C13(H13), C42(H42), C35(H35), C38(H38),
  C34(H34), C41(H41), C40(H40), C39(H39), C32(H32), C33(H33)
2.c Idealised Me refined as rotating group:
 C48(H48A,H48B,H48C), C47(H47A,H47B,H47C), C51(H51A,H51B,H51C), C50(H50A,H50B,
 H50C), C54(H54A,H54B,H54C), C45(H45A,H45B,H45C), C44(H44A,H44B,H44C), C53(H53A,
 H53B,H53C)
;
_smtbx_masks_special_details
;
A solvent mask was calculated and 436 electrons were 
found in a volume of 1674\%A^3^ in 1 void per unit cell. 
This is consistent with the presence of 
2[C7H8] per formula unit 
which account for 400 electrons 
per unit cell.
;
_smtbx_masks_void_probe_radius 1.2
_smtbx_masks_void_truncation_radius 1.2
_olex2_submission_special_instructions 'No special instructions were received'
_oxdiff_exptl_absorpt_empirical_details
;
Empirical correction (ABSPACK) includes:
- Absorption correction using spherical harmonics
- Frame scaling
;
_oxdiff_exptl_absorpt_empirical_full_max 1.242
_oxdiff_exptl_absorpt_empirical_full_min 0.848

loop_
_space_group_symop_operation_xyz
'x, y, z'
'-x+1/2, y+1/2, -z+1/2'
'-x, -y, -z'
'x-1/2, -y-1/2, z-1/2'

loop_
_atom_site_label
_atom_site_type_symbol
_atom_site_fract_x
_atom_site_fract_y
_atom_site_fract_z
_atom_site_U_iso_or_equiv
_atom_site_adp_type
_atom_site_occupancy
_atom_site_site_symmetry_order
_atom_site_calc_flag
_atom_site_refinement_flags_posn
_atom_site_refinement_flags_adp
_atom_site_refinement_flags_occupancy
_atom_site_disorder_assembly
_atom_site_disorder_group
N46 N 0.35544(13) 0.49935(7) 0.40136(9) 0.0383(4) Uani 1 1 d . . . . .
N49 N 0.18181(13) 0.32958(8) 0.89816(9) 0.0434(4) Uani 1 1 d . . . . .
C24 C 0.51342(13) 0.34547(7) 0.76606(9) 0.0282(3) Uani 1 1 d . . . . .
C23 C 0.60676(13) 0.35456(7) 0.77070(9) 0.0276(3) Uani 1 1 d . . . . .
C25 C 0.40244(13) 0.33318(7) 0.76155(9) 0.0278(3) Uani 1 1 d . . . . .
C22 C 0.71691(13) 0.36888(7) 0.77638(9) 0.0275(3) Uani 1 1 d . . . . .
C2 C 0.39792(13) 0.36291(7) 0.56276(9) 0.0268(3) Uani 1 1 d . . . . .
C9 C 0.67071(13) 0.33617(7) 0.53194(9) 0.0288(3) Uani 1 1 d . . . . .
C16 C 0.75861(13) 0.28954(7) 0.67947(9) 0.0275(3) Uani 1 1 d . . . . .
H16 H 0.682548 0.295644 0.664226 0.033 Uiso 1 1 calc R U . . .
C8 C 0.58354(13) 0.35629(7) 0.52559(9) 0.0276(3) Uani 1 1 d . . . . .
C17 C 0.79133(13) 0.33989(7) 0.73190(9) 0.0275(3) Uani 1 1 d . . . . .
C5 C 0.36969(14) 0.45535(7) 0.45419(10) 0.0313(4) Uani 1 1 d . . . . .
C7 C 0.48112(13) 0.38207(7) 0.51759(9) 0.0268(3) Uani 1 1 d . . . . .
C30 C 0.35260(13) 0.31579(7) 0.69138(9) 0.0274(3) Uani 1 1 d . . . . .
N52 N 0.88382(16) 0.47499(8) 0.88590(11) 0.0521(5) Uani 1 1 d . . . . .
C1 C 0.41402(13) 0.31178(7) 0.61718(9) 0.0276(3) Uani 1 1 d . . . . .
H1 H 0.490356 0.312343 0.634020 0.033 Uiso 1 1 calc R U . . .
C6 C 0.46709(13) 0.42741(7) 0.46476(9) 0.0287(3) Uani 1 1 d . . . . .
H6 H 0.524991 0.439492 0.435403 0.034 Uiso 1 1 calc R U . . .
C15 C 0.81818(13) 0.28788(8) 0.60446(9) 0.0308(4) Uani 1 1 d . . . . .
C29 C 0.24655(14) 0.30096(8) 0.69362(10) 0.0318(4) Uani 1 1 d . . . . .
H29 H 0.211330 0.287826 0.647383 0.038 Uiso 1 1 calc R U . . .
C10 C 0.77445(13) 0.31179(8) 0.53545(9) 0.0307(4) Uani 1 1 d . . . . .
C26 C 0.34614(14) 0.33700(8) 0.83016(10) 0.0326(4) Uani 1 1 d . . . . .
H26 H 0.381971 0.348909 0.876767 0.039 Uiso 1 1 calc R U . . .
C31 C 0.39535(14) 0.25396(7) 0.57740(10) 0.0322(4) Uani 1 1 d . . . . .
C21 C 0.74793(15) 0.41419(8) 0.82604(10) 0.0336(4) Uani 1 1 d . . . . .
H21 H 0.696126 0.433376 0.854856 0.040 Uiso 1 1 calc R U . . .
C37 C 0.76539(14) 0.23136(8) 0.72012(10) 0.0334(4) Uani 1 1 d . . . . .
C3 C 0.30215(14) 0.39119(8) 0.55194(10) 0.0329(4) Uani 1 1 d . . . . .
H3 H 0.244318 0.379296 0.581489 0.040 Uiso 1 1 calc R U . . .
C27 C 0.23889(14) 0.32369(8) 0.83121(10) 0.0346(4) Uani 1 1 d . . . . .
C4 C 0.28721(14) 0.43617(8) 0.49973(11) 0.0347(4) Uani 1 1 d . . . . .
H4 H 0.220103 0.454246 0.494764 0.042 Uiso 1 1 calc R U . . .
C28 C 0.19015(14) 0.30461(8) 0.76084(11) 0.0355(4) Uani 1 1 d . . . . .
H28 H 0.117683 0.294119 0.759522 0.043 Uiso 1 1 calc R U . . .
C20 C 0.85320(16) 0.43165(8) 0.83399(11) 0.0377(4) Uani 1 1 d . . . . .
N43 N 0.99076(14) 0.29380(13) 0.39895(11) 0.0694(7) Uani 1 1 d . . . . .
C18 C 0.89497(14) 0.35877(8) 0.73977(10) 0.0343(4) Uani 1 1 d . . . . .
H18 H 0.946795 0.340579 0.709875 0.041 Uiso 1 1 calc R U . . .
C19 C 0.92629(15) 0.40299(8) 0.78930(11) 0.0383(4) Uani 1 1 d . . . . .
H19 H 0.998479 0.413972 0.792907 0.046 Uiso 1 1 calc R U . . .
C11 C 0.83151(15) 0.31233(9) 0.46711(10) 0.0390(4) Uani 1 1 d . . . . .
H11 H 0.799750 0.328231 0.421199 0.047 Uiso 1 1 calc R U . . .
C36 C 0.34634(15) 0.24705(8) 0.50513(11) 0.0366(4) Uani 1 1 d . . . . .
H36 H 0.323089 0.279999 0.476827 0.044 Uiso 1 1 calc R U . . .
C48 C 0.25364(17) 0.52674(8) 0.39160(12) 0.0415(4) Uani 1 1 d . . . . .
H48A H 0.201212 0.498438 0.373223 0.062 Uiso 1 1 calc R U . . .
H48B H 0.257852 0.557853 0.353573 0.062 Uiso 1 1 calc R U . . .
H48C H 0.232749 0.542532 0.441390 0.062 Uiso 1 1 calc R U . . .
C47 C 0.43787(17) 0.51302(8) 0.34846(11) 0.0405(4) Uani 1 1 d . . . . .
H47A H 0.501279 0.525474 0.378087 0.061 Uiso 1 1 calc R U . . .
H47B H 0.413809 0.543969 0.313573 0.061 Uiso 1 1 calc R U . . .
H47C H 0.454292 0.478878 0.317949 0.061 Uiso 1 1 calc R U . . .
C14 C 0.91783(14) 0.26329(9) 0.60061(11) 0.0388(4) Uani 1 1 d . . . . .
H14 H 0.947929 0.245195 0.645565 0.047 Uiso 1 1 calc R U . . .
C12 C 0.93374(15) 0.29007(11) 0.46504(11) 0.0475(5) Uani 1 1 d . . . . .
C13 C 0.97515(15) 0.26420(11) 0.53339(12) 0.0467(5) Uani 1 1 d . . . . .
H13 H 1.043216 0.247108 0.533630 0.056 Uiso 1 1 calc R U . . .
C42 C 0.83400(16) 0.21988(9) 0.78271(11) 0.0410(4) Uani 1 1 d . . . . .
H42 H 0.877769 0.249694 0.803462 0.049 Uiso 1 1 calc R U . . .
C35 C 0.33045(17) 0.19300(9) 0.47312(12) 0.0441(5) Uani 1 1 d . . . . .
H35 H 0.295921 0.189373 0.423533 0.053 Uiso 1 1 calc R U . . .
C38 C 0.7007(2) 0.18686(9) 0.69196(12) 0.0473(5) Uani 1 1 d . . . . .
H38 H 0.652914 0.193803 0.649266 0.057 Uiso 1 1 calc R U . . .
C51 C 0.23906(18) 0.34459(11) 0.97042(11) 0.0478(5) Uani 1 1 d . . . . .
H51A H 0.286659 0.313075 0.985813 0.072 Uiso 1 1 calc R U . . .
H51B H 0.188653 0.351136 1.011187 0.072 Uiso 1 1 calc R U . . .
H51C H 0.280272 0.379615 0.962721 0.072 Uiso 1 1 calc R U . . .
C50 C 0.09026(17) 0.29240(12) 0.90677(13) 0.0515(6) Uani 1 1 d . . . . .
H50A H 0.034667 0.303233 0.868534 0.077 Uiso 1 1 calc R U . . .
H50B H 0.063932 0.296686 0.959132 0.077 Uiso 1 1 calc R U . . .
H50C H 0.110702 0.252333 0.898431 0.077 Uiso 1 1 calc R U . . .
C34 C 0.3640(2) 0.14476(9) 0.51221(13) 0.0574(6) Uani 1 1 d . . . . .
H34 H 0.352264 0.107663 0.490585 0.069 Uiso 1 1 calc R U . . .
C41 C 0.8396(2) 0.16515(10) 0.81560(13) 0.0523(5) Uani 1 1 d . . . . .
H41 H 0.888002 0.157863 0.857844 0.063 Uiso 1 1 calc R U . . .
C54 C 0.8038(2) 0.50874(9) 0.92277(14) 0.0551(6) Uani 1 1 d . . . . .
H54A H 0.758468 0.527323 0.882941 0.083 Uiso 1 1 calc R U . . .
H54B H 0.837914 0.538150 0.955755 0.083 Uiso 1 1 calc R U . . .
H54C H 0.761045 0.483588 0.954554 0.083 Uiso 1 1 calc R U . . .
C45 C 0.94343(19) 0.31637(13) 0.32828(12) 0.0613(7) Uani 1 1 d . . . . .
H45A H 0.886412 0.290820 0.309798 0.092 Uiso 1 1 calc R U . . .
H45B H 0.996929 0.318989 0.288892 0.092 Uiso 1 1 calc R U . . .
H45C H 0.914698 0.354682 0.337986 0.092 Uiso 1 1 calc R U . . .
C40 C 0.7758(2) 0.12186(10) 0.78739(14) 0.0606(7) Uani 1 1 d . . . . .
H40 H 0.779739 0.084664 0.809994 0.073 Uiso 1 1 calc R U . . .
C44 C 1.09710(18) 0.27230(14) 0.39967(15) 0.0651(7) Uani 1 1 d . . . . .
H44A H 1.139499 0.291859 0.440349 0.098 Uiso 1 1 calc R U . . .
H44B H 1.127531 0.279500 0.349208 0.098 Uiso 1 1 calc R U . . .
H44C H 1.096764 0.230887 0.409935 0.098 Uiso 1 1 calc R U . . .
C39 C 0.7052(2) 0.13270(10) 0.72542(14) 0.0610(7) Uani 1 1 d . . . . .
H39 H 0.660153 0.102993 0.706018 0.073 Uiso 1 1 calc R U . . .
C53 C 0.9908(2) 0.49426(11) 0.88800(16) 0.0630(7) Uani 1 1 d . . . . .
H53A H 1.038065 0.461326 0.896201 0.094 Uiso 1 1 calc R U . . .
H53B H 1.001849 0.521768 0.930533 0.094 Uiso 1 1 calc R U . . .
H53C H 1.005861 0.512909 0.838722 0.094 Uiso 1 1 calc R U . . .
C32 C 0.4305(3) 0.20520(10) 0.61590(12) 0.0628(7) Uani 1 1 d . . . . .
H32 H 0.465678 0.208817 0.665240 0.075 Uiso 1 1 calc R U . . .
C33 C 0.4154(3) 0.15120(10) 0.58397(14) 0.0845(11) Uani 1 1 d . . . . .
H33 H 0.440457 0.118256 0.611459 0.101 Uiso 1 1 calc R U . . .

loop_
_atom_site_aniso_label
_atom_site_aniso_U_11
_atom_site_aniso_U_22
_atom_site_aniso_U_33
_atom_site_aniso_U_23
_atom_site_aniso_U_13
_atom_site_aniso_U_12
N46 0.0444(9) 0.0315(8) 0.0386(8) 0.0111(6) -0.0035(7) 0.0017(6)
N49 0.0394(9) 0.0592(11) 0.0322(8) 0.0060(7) 0.0107(7) 0.0056(8)
C24 0.0360(9) 0.0290(8) 0.0198(7) -0.0007(6) 0.0022(6) 0.0048(6)
C23 0.0347(9) 0.0281(8) 0.0201(7) 0.0005(6) 0.0024(6) 0.0042(6)
C25 0.0317(8) 0.0272(8) 0.0247(8) 0.0026(6) 0.0029(6) 0.0040(6)
C22 0.0339(8) 0.0274(8) 0.0212(7) 0.0044(6) -0.0009(6) 0.0015(6)
C2 0.0328(8) 0.0255(8) 0.0219(7) -0.0002(6) -0.0014(6) 0.0021(6)
C9 0.0332(9) 0.0337(8) 0.0194(7) 0.0025(6) -0.0012(6) -0.0030(7)
C16 0.0270(8) 0.0334(8) 0.0218(7) 0.0000(6) -0.0017(6) 0.0041(6)
C8 0.0329(9) 0.0306(8) 0.0192(7) 0.0017(6) -0.0012(6) -0.0030(6)
C17 0.0307(8) 0.0302(8) 0.0213(7) 0.0037(6) -0.0020(6) 0.0031(6)
C5 0.0410(9) 0.0256(8) 0.0268(8) 0.0007(6) -0.0058(7) 0.0005(7)
C7 0.0312(8) 0.0267(8) 0.0222(7) -0.0017(6) -0.0037(6) -0.0007(6)
C30 0.0319(8) 0.0251(7) 0.0251(8) 0.0043(6) 0.0015(6) 0.0051(6)
N52 0.0640(12) 0.0427(10) 0.0494(10) -0.0115(8) -0.0027(9) -0.0158(8)
C1 0.0304(8) 0.0298(8) 0.0224(7) 0.0030(6) 0.0001(6) 0.0050(6)
C6 0.0352(8) 0.0272(8) 0.0233(7) 0.0008(6) -0.0026(6) -0.0042(6)
C15 0.0286(8) 0.0392(9) 0.0244(8) -0.0039(7) -0.0008(6) 0.0023(7)
C29 0.0309(8) 0.0342(9) 0.0300(8) 0.0026(7) -0.0015(6) 0.0041(7)
C10 0.0278(8) 0.0403(9) 0.0241(8) -0.0025(7) -0.0002(6) -0.0015(7)
C26 0.0358(9) 0.0370(9) 0.0252(8) 0.0004(7) 0.0026(7) 0.0034(7)
C31 0.0407(9) 0.0305(9) 0.0258(8) 0.0020(6) 0.0055(7) 0.0058(7)
C21 0.0439(10) 0.0302(8) 0.0265(8) 0.0011(7) 0.0005(7) -0.0001(7)
C37 0.0392(9) 0.0354(9) 0.0257(8) -0.0013(7) 0.0015(7) 0.0076(7)
C3 0.0329(9) 0.0340(9) 0.0321(9) 0.0060(7) 0.0046(7) 0.0060(7)
C27 0.0359(9) 0.0389(9) 0.0295(9) 0.0057(7) 0.0070(7) 0.0078(7)
C4 0.0358(9) 0.0336(9) 0.0347(9) 0.0041(7) 0.0001(7) 0.0084(7)
C28 0.0310(9) 0.0403(10) 0.0354(9) 0.0057(7) 0.0026(7) 0.0024(7)
C20 0.0501(11) 0.0319(9) 0.0306(9) 0.0022(7) -0.0049(8) -0.0072(8)
N43 0.0338(9) 0.142(2) 0.0333(9) -0.0203(11) 0.0093(7) -0.0093(11)
C18 0.0328(9) 0.0404(10) 0.0295(8) 0.0038(7) -0.0018(7) 0.0020(7)
C19 0.0366(9) 0.0422(10) 0.0357(9) 0.0047(8) -0.0056(7) -0.0087(8)
C11 0.0333(9) 0.0606(12) 0.0231(8) -0.0028(8) 0.0004(7) -0.0057(8)
C36 0.0413(10) 0.0325(9) 0.0354(9) 0.0023(7) -0.0057(7) 0.0029(7)
C48 0.0510(11) 0.0325(9) 0.0402(10) 0.0100(8) -0.0062(8) 0.0078(8)
C47 0.0554(11) 0.0325(9) 0.0334(9) 0.0096(7) -0.0019(8) -0.0033(8)
C14 0.0301(9) 0.0537(11) 0.0323(9) -0.0084(8) -0.0026(7) 0.0086(8)
C12 0.0299(9) 0.0823(16) 0.0307(9) -0.0180(10) 0.0044(7) -0.0089(9)
C13 0.0280(9) 0.0720(14) 0.0402(10) -0.0182(10) 0.0016(7) 0.0065(9)
C42 0.0450(10) 0.0422(10) 0.0351(9) 0.0041(8) -0.0062(8) 0.0078(8)
C35 0.0523(12) 0.0419(11) 0.0379(10) -0.0058(8) -0.0015(8) -0.0015(9)
C38 0.0686(14) 0.0394(10) 0.0330(10) -0.0024(8) -0.0090(9) -0.0032(10)
C51 0.0518(12) 0.0614(13) 0.0312(10) -0.0002(9) 0.0147(8) 0.0065(10)
C50 0.0388(10) 0.0750(16) 0.0414(11) 0.0194(10) 0.0113(8) 0.0038(10)
C34 0.1028(19) 0.0302(10) 0.0399(11) -0.0048(8) 0.0144(11) 0.0004(11)
C41 0.0662(14) 0.0478(12) 0.0424(11) 0.0095(9) -0.0060(10) 0.0152(10)
C54 0.0807(16) 0.0345(10) 0.0493(12) -0.0094(9) -0.0104(11) -0.0002(10)
C45 0.0547(13) 0.099(2) 0.0317(10) -0.0148(11) 0.0161(9) -0.0225(13)
C40 0.102(2) 0.0335(11) 0.0466(12) 0.0049(9) -0.0004(12) 0.0129(12)
C44 0.0409(12) 0.099(2) 0.0564(14) -0.0311(14) 0.0218(10) -0.0094(12)
C39 0.099(2) 0.0368(11) 0.0463(12) -0.0031(9) -0.0078(12) -0.0095(12)
C53 0.0723(16) 0.0551(14) 0.0607(15) -0.0091(11) -0.0095(12) -0.0283(12)
C32 0.119(2) 0.0395(11) 0.0285(10) -0.0003(8) -0.0124(11) 0.0251(13)
C33 0.181(4) 0.0316(11) 0.0399(13) 0.0029(9) -0.0080(16) 0.0300(16)

loop_
_atom_type_symbol
_atom_type_description
_atom_type_scat_dispersion_real
_atom_type_scat_dispersion_imag
_atom_type_scat_source
C C 0.0181 0.0091 'International Tables Vol C Tables 4.2.6.8 and 6.1.1.4'
H H 0.0000 0.0000 'International Tables Vol C Tables 4.2.6.8 and 6.1.1.4'
N N 0.0311 0.0180 'International Tables Vol C Tables 4.2.6.8 and 6.1.1.4'

loop_
_exptl_crystal_face_index_h
_exptl_crystal_face_index_k
_exptl_crystal_face_index_l
_exptl_crystal_face_perp_dist
8 4 0 0.1358
7 -3 -6 0.1028
1 -9 -9 0.0655
-8 -3 1 0.1130
-7 2 5 0.1189
0 9 9 0.0765
8 -4 2 0.1037
-1 11 -8 0.0637
-7 6 -4 0.0885
-7 -5 3 0.1136
1 -11 8 0.0860

loop_
_geom_angle_atom_site_label_1
_geom_angle_atom_site_label_2
_geom_angle_atom_site_label_3
_geom_angle
_geom_angle_site_symmetry_1
_geom_angle_site_symmetry_3
_geom_angle_publ_flag
C5 N46 C48 119.97(16) . . ?
C5 N46 C47 120.02(16) . . ?
C48 N46 C47 119.50(15) . . ?
C27 N49 C51 118.32(16) . . ?
C27 N49 C50 117.78(18) . . ?
C50 N49 C51 115.22(16) . . ?
C23 C24 C25 178.48(18) . . ?
C24 C23 C22 176.71(17) . . ?
C30 C25 C24 120.84(14) . . ?
C30 C25 C26 121.15(16) . . ?
C26 C25 C24 117.97(15) . . ?
C17 C22 C23 121.39(15) . . ?
C21 C22 C23 117.71(15) . . ?
C21 C22 C17 120.87(16) . . ?
C7 C2 C1 120.17(14) . . ?
C3 C2 C7 116.45(15) . . ?
C3 C2 C1 123.31(15) . . ?
C8 C9 C10 177.18(17) . . ?
C17 C16 H16 106.5 . . ?
C15 C16 H16 106.5 . . ?
C15 C16 C17 112.97(14) . . ?
C15 C16 C37 110.30(13) . . ?
C37 C16 H16 106.5 . . ?
C37 C16 C17 113.51(13) . . ?
C9 C8 C7 178.14(18) . . ?
C22 C17 C16 121.11(14) . . ?
C18 C17 C22 116.48(15) . . ?
C18 C17 C16 122.39(15) . . ?
N46 C5 C6 121.58(16) . . ?
N46 C5 C4 121.63(16) . . ?
C6 C5 C4 116.79(15) . . ?
C2 C7 C8 120.63(14) . . ?
C6 C7 C2 121.29(15) . . ?
C6 C7 C8 118.07(15) . . ?
C25 C30 C1 120.92(15) . . ?
C29 C30 C25 116.86(15) . . ?
C29 C30 C1 122.19(15) . . ?
C20 N52 C54 119.46(19) . . ?
C20 N52 C53 119.0(2) . . ?
C53 N52 C54 119.90(19) . . ?
C2 C1 C30 114.10(13) . . ?
C2 C1 H1 105.9 . . ?
C2 C1 C31 113.35(13) . . ?
C30 C1 H1 105.9 . . ?
C31 C1 C30 110.86(14) . . ?
C31 C1 H1 105.9 . . ?
C5 C6 C7 121.58(16) . . ?
C5 C6 H6 119.2 . . ?
C7 C6 H6 119.2 . . ?
C10 C15 C16 121.08(15) . . ?
C14 C15 C16 122.09(15) . . ?
C14 C15 C10 116.82(16) . . ?
C30 C29 H29 118.7 . . ?
C28 C29 C30 122.51(16) . . ?
C28 C29 H29 118.7 . . ?
C15 C10 C9 121.59(15) . . ?
C11 C10 C9 117.50(15) . . ?
C11 C10 C15 120.91(16) . . ?
C25 C26 H26 119.3 . . ?
C27 C26 C25 121.47(16) . . ?
C27 C26 H26 119.3 . . ?
C36 C31 C1 124.47(15) . . ?
C32 C31 C1 117.84(16) . . ?
C32 C31 C36 117.70(18) . . ?
C22 C21 H21 119.3 . . ?
C20 C21 C22 121.49(17) . . ?
C20 C21 H21 119.3 . . ?
C42 C37 C16 123.48(17) . . ?
C42 C37 C38 118.09(18) . . ?
C38 C37 C16 118.41(16) . . ?
C2 C3 H3 118.6 . . ?
C2 C3 C4 122.82(16) . . ?
C4 C3 H3 118.6 . . ?
N49 C27 C26 121.73(17) . . ?
N49 C27 C28 121.30(17) . . ?
C26 C27 C28 116.96(16) . . ?
C5 C4 H4 119.5 . . ?
C3 C4 C5 121.07(16) . . ?
C3 C4 H4 119.5 . . ?
C29 C28 C27 121.00(17) . . ?
C29 C28 H28 119.5 . . ?
C27 C28 H28 119.5 . . ?
N52 C20 C21 121.02(19) . . ?
N52 C20 C19 121.70(18) . . ?
C21 C20 C19 117.26(16) . . ?
C12 N43 C45 120.70(19) . . ?
C12 N43 C44 119.5(2) . . ?
C44 N43 C45 119.71(19) . . ?
C17 C18 H18 118.5 . . ?
C19 C18 C17 122.93(17) . . ?
C19 C18 H18 118.5 . . ?
C20 C19 H19 119.5 . . ?
C18 C19 C20 120.94(17) . . ?
C18 C19 H19 119.5 . . ?
C10 C11 H11 119.2 . . ?
C12 C11 C10 121.66(17) . . ?
C12 C11 H11 119.2 . . ?
C31 C36 H36 119.4 . . ?
C31 C36 C35 121.28(17) . . ?
C35 C36 H36 119.4 . . ?
N46 C48 H48A 109.5 . . ?
N46 C48 H48B 109.5 . . ?
N46 C48 H48C 109.5 . . ?
H48A C48 H48B 109.5 . . ?
H48A C48 H48C 109.5 . . ?
H48B C48 H48C 109.5 . . ?
N46 C47 H47A 109.5 . . ?
N46 C47 H47B 109.5 . . ?
N46 C47 H47C 109.5 . . ?
H47A C47 H47B 109.5 . . ?
H47A C47 H47C 109.5 . . ?
H47B C47 H47C 109.5 . . ?
C15 C14 H14 118.7 . . ?
C15 C14 C13 122.50(18) . . ?
C13 C14 H14 118.7 . . ?
N43 C12 C11 121.0(2) . . ?
N43 C12 C13 122.0(2) . . ?
C11 C12 C13 117.01(17) . . ?
C14 C13 C12 120.97(18) . . ?
C14 C13 H13 119.5 . . ?
C12 C13 H13 119.5 . . ?
C37 C42 H42 119.6 . . ?
C37 C42 C41 120.9(2) . . ?
C41 C42 H42 119.6 . . ?
C36 C35 H35 119.7 . . ?
C34 C35 C36 120.68(19) . . ?
C34 C35 H35 119.7 . . ?
C37 C38 H38 119.5 . . ?
C39 C38 C37 121.0(2) . . ?
C39 C38 H38 119.5 . . ?
N49 C51 H51A 109.5 . . ?
N49 C51 H51B 109.5 . . ?
N49 C51 H51C 109.5 . . ?
H51A C51 H51B 109.5 . . ?
H51A C51 H51C 109.5 . . ?
H51B C51 H51C 109.5 . . ?
N49 C50 H50A 109.5 . . ?
N49 C50 H50B 109.5 . . ?
N49 C50 H50C 109.5 . . ?
H50A C50 H50B 109.5 . . ?
H50A C50 H50C 109.5 . . ?
H50B C50 H50C 109.5 . . ?
C35 C34 H34 120.7 . . ?
C35 C34 C33 118.6(2) . . ?
C33 C34 H34 120.7 . . ?
C42 C41 H41 119.8 . . ?
C40 C41 C42 120.4(2) . . ?
C40 C41 H41 119.8 . . ?
N52 C54 H54A 109.5 . . ?
N52 C54 H54B 109.5 . . ?
N52 C54 H54C 109.5 . . ?
H54A C54 H54B 109.5 . . ?
H54A C54 H54C 109.5 . . ?
H54B C54 H54C 109.5 . . ?
N43 C45 H45A 109.5 . . ?
N43 C45 H45B 109.5 . . ?
N43 C45 H45C 109.5 . . ?
H45A C45 H45B 109.5 . . ?
H45A C45 H45C 109.5 . . ?
H45B C45 H45C 109.5 . . ?
C41 C40 H40 120.2 . . ?
C41 C40 C39 119.6(2) . . ?
C39 C40 H40 120.2 . . ?
N43 C44 H44A 109.5 . . ?
N43 C44 H44B 109.5 . . ?
N43 C44 H44C 109.5 . . ?
H44A C44 H44B 109.5 . . ?
H44A C44 H44C 109.5 . . ?
H44B C44 H44C 109.5 . . ?
C38 C39 C40 120.0(2) . . ?
C38 C39 H39 120.0 . . ?
C40 C39 H39 120.0 . . ?
N52 C53 H53A 109.5 . . ?
N52 C53 H53B 109.5 . . ?
N52 C53 H53C 109.5 . . ?
H53A C53 H53B 109.5 . . ?
H53A C53 H53C 109.5 . . ?
H53B C53 H53C 109.5 . . ?
C31 C32 H32 119.4 . . ?
C31 C32 C33 121.2(2) . . ?
C33 C32 H32 119.4 . . ?
C34 C33 H33 119.7 . . ?
C32 C33 C34 120.5(2) . . ?
C32 C33 H33 119.7 . . ?

loop_
_geom_bond_atom_site_label_1
_geom_bond_atom_site_label_2
_geom_bond_distance
_geom_bond_site_symmetry_2
_geom_bond_publ_flag
N46 C5 1.378(2) . ?
N46 C48 1.444(2) . ?
N46 C47 1.449(3) . ?
N49 C27 1.393(2) . ?
N49 C51 1.461(3) . ?
N49 C50 1.460(3) . ?
C24 C23 1.202(2) . ?
C24 C25 1.435(2) . ?
C23 C22 1.435(2) . ?
C25 C30 1.404(2) . ?
C25 C26 1.408(2) . ?
C22 C17 1.410(2) . ?
C22 C21 1.406(2) . ?
C2 C7 1.407(2) . ?
C2 C1 1.525(2) . ?
C2 C3 1.388(2) . ?
C9 C8 1.201(2) . ?
C9 C10 1.432(2) . ?
C16 H16 1.0000 . ?
C16 C17 1.528(2) . ?
C16 C15 1.523(2) . ?
C16 C37 1.526(2) . ?
C8 C7 1.432(2) . ?
C17 C18 1.387(2) . ?
C5 C6 1.401(2) . ?
C5 C4 1.404(3) . ?
C7 C6 1.402(2) . ?
C30 C1 1.526(2) . ?
C30 C29 1.390(2) . ?
N52 C20 1.394(2) . ?
N52 C54 1.449(3) . ?
N52 C53 1.427(3) . ?
C1 H1 1.0000 . ?
C1 C31 1.525(2) . ?
C6 H6 0.9500 . ?
C15 C10 1.409(2) . ?
C15 C14 1.391(2) . ?
C29 H29 0.9500 . ?
C29 C28 1.388(3) . ?
C10 C11 1.407(2) . ?
C26 H26 0.9500 . ?
C26 C27 1.395(3) . ?
C31 C36 1.381(3) . ?
C31 C32 1.380(3) . ?
C21 H21 0.9500 . ?
C21 C20 1.397(3) . ?
C37 C42 1.387(3) . ?
C37 C38 1.397(3) . ?
C3 H3 0.9500 . ?
C3 C4 1.389(2) . ?
C27 C28 1.413(3) . ?
C4 H4 0.9500 . ?
C28 H28 0.9500 . ?
C20 C19 1.397(3) . ?
N43 C12 1.376(3) . ?
N43 C45 1.438(3) . ?
N43 C44 1.438(3) . ?
C18 H18 0.9500 . ?
C18 C19 1.386(3) . ?
C19 H19 0.9500 . ?
C11 H11 0.9500 . ?
C11 C12 1.397(3) . ?
C36 H36 0.9500 . ?
C36 C35 1.386(3) . ?
C48 H48A 0.9800 . ?
C48 H48B 0.9800 . ?
C48 H48C 0.9800 . ?
C47 H47A 0.9800 . ?
C47 H47B 0.9800 . ?
C47 H47C 0.9800 . ?
C14 H14 0.9500 . ?
C14 C13 1.392(3) . ?
C12 C13 1.408(3) . ?
C13 H13 0.9500 . ?
C42 H42 0.9500 . ?
C42 C41 1.395(3) . ?
C35 H35 0.9500 . ?
C35 C34 1.369(3) . ?
C38 H38 0.9500 . ?
C38 C39 1.387(3) . ?
C51 H51A 0.9800 . ?
C51 H51B 0.9800 . ?
C51 H51C 0.9800 . ?
C50 H50A 0.9800 . ?
C50 H50B 0.9800 . ?
C50 H50C 0.9800 . ?
C34 H34 0.9500 . ?
C34 C33 1.386(4) . ?
C41 H41 0.9500 . ?
C41 C40 1.370(4) . ?
C54 H54A 0.9800 . ?
C54 H54B 0.9800 . ?
C54 H54C 0.9800 . ?
C45 H45A 0.9800 . ?
C45 H45B 0.9800 . ?
C45 H45C 0.9800 . ?
C40 H40 0.9500 . ?
C40 C39 1.391(4) . ?
C44 H44A 0.9800 . ?
C44 H44B 0.9800 . ?
C44 H44C 0.9800 . ?
C39 H39 0.9500 . ?
C53 H53A 0.9800 . ?
C53 H53B 0.9800 . ?
C53 H53C 0.9800 . ?
C32 H32 0.9500 . ?
C32 C33 1.383(3) . ?
C33 H33 0.9500 . ?

loop_
_geom_torsion_atom_site_label_1
_geom_torsion_atom_site_label_2
_geom_torsion_atom_site_label_3
_geom_torsion_atom_site_label_4
_geom_torsion
_geom_torsion_site_symmetry_1
_geom_torsion_site_symmetry_2
_geom_torsion_site_symmetry_3
_geom_torsion_site_symmetry_4
_geom_torsion_publ_flag
N46 C5 C6 C7 -178.97(15) . . . . ?
N46 C5 C4 C3 179.01(17) . . . . ?
N49 C27 C28 C29 177.49(17) . . . . ?
C24 C25 C30 C1 -2.5(2) . . . . ?
C24 C25 C30 C29 175.65(15) . . . . ?
C24 C25 C26 C27 -177.63(16) . . . . ?
C23 C22 C17 C16 -3.8(2) . . . . ?
C23 C22 C17 C18 177.55(15) . . . . ?
C23 C22 C21 C20 -178.84(15) . . . . ?
C25 C30 C1 C2 -100.44(17) . . . . ?
C25 C30 C1 C31 130.12(16) . . . . ?
C25 C30 C29 C28 2.0(2) . . . . ?
C25 C26 C27 N49 -177.41(17) . . . . ?
C25 C26 C27 C28 1.8(3) . . . . ?
C22 C17 C18 C19 1.1(2) . . . . ?
C22 C21 C20 N52 -177.22(17) . . . . ?
C22 C21 C20 C19 1.3(3) . . . . ?
C2 C7 C6 C5 -0.4(2) . . . . ?
C2 C1 C31 C36 -13.9(2) . . . . ?
C2 C1 C31 C32 165.6(2) . . . . ?
C2 C3 C4 C5 0.4(3) . . . . ?
C9 C10 C11 C12 179.35(19) . . . . ?
C16 C17 C18 C19 -177.54(16) . . . . ?
C16 C15 C10 C9 -2.9(3) . . . . ?
C16 C15 C10 C11 177.32(17) . . . . ?
C16 C15 C14 C13 -176.60(18) . . . . ?
C16 C37 C42 C41 -177.45(18) . . . . ?
C16 C37 C38 C39 178.5(2) . . . . ?
C8 C7 C6 C5 -179.24(15) . . . . ?
C17 C22 C21 C20 -0.9(2) . . . . ?
C17 C16 C15 C10 -96.21(19) . . . . ?
C17 C16 C15 C14 83.4(2) . . . . ?
C17 C16 C37 C42 -27.0(2) . . . . ?
C17 C16 C37 C38 154.40(17) . . . . ?
C17 C18 C19 C20 -0.7(3) . . . . ?
C7 C2 C1 C30 146.32(15) . . . . ?
C7 C2 C1 C31 -85.51(18) . . . . ?
C7 C2 C3 C4 -0.1(3) . . . . ?
C30 C25 C26 C27 0.0(3) . . . . ?
C30 C1 C31 C36 115.90(19) . . . . ?
C30 C1 C31 C32 -64.6(2) . . . . ?
C30 C29 C28 C27 -0.2(3) . . . . ?
N52 C20 C19 C18 177.95(18) . . . . ?
C1 C2 C7 C8 -3.9(2) . . . . ?
C1 C2 C7 C6 177.31(14) . . . . ?
C1 C2 C3 C4 -177.18(16) . . . . ?
C1 C30 C29 C28 -179.87(16) . . . . ?
C1 C31 C36 C35 -178.87(18) . . . . ?
C1 C31 C32 C33 179.3(3) . . . . ?
C6 C5 C4 C3 -0.7(3) . . . . ?
C15 C16 C17 C22 143.79(15) . . . . ?
C15 C16 C17 C18 -37.6(2) . . . . ?
C15 C16 C37 C42 100.97(19) . . . . ?
C15 C16 C37 C38 -77.7(2) . . . . ?
C15 C10 C11 C12 -0.9(3) . . . . ?
C15 C14 C13 C12 -0.5(3) . . . . ?
C29 C30 C1 C2 81.54(19) . . . . ?
C29 C30 C1 C31 -47.9(2) . . . . ?
C10 C15 C14 C13 3.0(3) . . . . ?
C10 C11 C12 N43 -176.3(2) . . . . ?
C10 C11 C12 C13 3.3(3) . . . . ?
C26 C25 C30 C1 179.94(15) . . . . ?
C26 C25 C30 C29 -1.9(2) . . . . ?
C26 C27 C28 C29 -1.7(3) . . . . ?
C31 C36 C35 C34 -0.6(3) . . . . ?
C31 C32 C33 C34 -0.2(5) . . . . ?
C21 C22 C17 C16 178.32(14) . . . . ?
C21 C22 C17 C18 -0.4(2) . . . . ?
C21 C20 C19 C18 -0.5(3) . . . . ?
C37 C16 C17 C22 -89.67(18) . . . . ?
C37 C16 C17 C18 88.93(19) . . . . ?
C37 C16 C15 C10 135.56(17) . . . . ?
C37 C16 C15 C14 -44.9(2) . . . . ?
C37 C42 C41 C40 -1.2(3) . . . . ?
C37 C38 C39 C40 -0.8(4) . . . . ?
C3 C2 C7 C8 178.86(15) . . . . ?
C3 C2 C7 C6 0.1(2) . . . . ?
C3 C2 C1 C30 -36.7(2) . . . . ?
C3 C2 C1 C31 91.51(19) . . . . ?
C4 C5 C6 C7 0.7(2) . . . . ?
N43 C12 C13 C14 177.0(2) . . . . ?
C11 C12 C13 C14 -2.7(3) . . . . ?
C36 C31 C32 C33 -1.2(4) . . . . ?
C36 C35 C34 C33 -0.8(4) . . . . ?
C48 N46 C5 C6 179.43(16) . . . . ?
C48 N46 C5 C4 -0.3(3) . . . . ?
C47 N46 C5 C6 7.6(3) . . . . ?
C47 N46 C5 C4 -172.03(17) . . . . ?
C14 C15 C10 C9 177.48(17) . . . . ?
C14 C15 C10 C11 -2.3(3) . . . . ?
C42 C37 C38 C39 -0.3(3) . . . . ?
C42 C41 C40 C39 0.1(4) . . . . ?
C35 C34 C33 C32 1.3(5) . . . . ?
C38 C37 C42 C41 1.2(3) . . . . ?
C51 N49 C27 C26 -6.2(3) . . . . ?
C51 N49 C27 C28 174.65(18) . . . . ?
C50 N49 C27 C26 -152.38(19) . . . . ?
C50 N49 C27 C28 28.5(3) . . . . ?
C41 C40 C39 C38 0.8(4) . . . . ?
C54 N52 C20 C21 -10.1(3) . . . . ?
C54 N52 C20 C19 171.45(19) . . . . ?
C45 N43 C12 C11 -5.3(4) . . . . ?
C45 N43 C12 C13 175.1(2) . . . . ?
C44 N43 C12 C11 177.8(2) . . . . ?
C44 N43 C12 C13 -1.9(4) . . . . ?
C53 N52 C20 C21 -175.5(2) . . . . ?
C53 N52 C20 C19 6.0(3) . . . . ?
C32 C31 C36 C35 1.6(3) . . . . ?

loop_
_exptl_oxdiff_crystal_face_indexfrac_h
_exptl_oxdiff_crystal_face_indexfrac_k
_exptl_oxdiff_crystal_face_indexfrac_l
_exptl_oxdiff_crystal_face_x
_exptl_oxdiff_crystal_face_y
_exptl_oxdiff_crystal_face_z
7.9303 4.0095 0.2685 0.2047 -0.0501 0.9775
7.0206 -2.7210 -5.8506 -0.4848 0.1152 0.8670
0.5987 -8.9715 -8.9843 -0.9697 0.2323 0.0761
-8.0492 -3.2368 0.5362 -0.1193 0.0297 -0.9924
-7.4749 1.5678 4.9385 0.3750 -0.0889 -0.9228
-0.1037 9.1269 8.9089 0.9724 -0.2330 -0.0151
7.7684 -3.5170 2.2969 0.1659 0.4674 0.8683
-0.8205 10.9372 -7.5876 -0.3323 -0.9399 0.0789
-7.0131 5.6390 -3.7865 -0.2232 -0.6297 -0.7441
-7.4677 -4.8077 3.4845 0.0845 0.2408 -0.9669
1.0079 -10.9055 7.5620 0.3328 0.9413 -0.0560

loop_
_smtbx_masks_void_nr
_smtbx_masks_void_average_x
_smtbx_masks_void_average_y
_smtbx_masks_void_average_z
_smtbx_masks_void_volume
_smtbx_masks_void_count_electrons
_smtbx_masks_void_content
1 -0.280 0.000 -0.780 837.0 217.9 '4 toluene'
2 -0.521 0.500 -0.021 837.0 217.9 '4 toluene'
